data_4060352
loop_
_publ_author_name
'R. Hermatschweiler'
'I. Fernandez'
'P. S. Pregosin'
'E. Watson'
'A. Albinati'
'S. Rizzato'
'L. F. Veiros'
'M. J. Calhorda'

_publ_section_title
;
 X-ray and 13C NMR studies on a Ru(IV) allyl complex. An explanation for
 the observed control of regioselectivity in allylic alkylation chemistry.
;
_journal_name_full Organometallics
_journal_paper_doi 10.1021/om0490583
_journal_year 2005
_chemical_formula_sum 'C42 H67 N O1.5 P2 Ti'
_chemical_formula_weight 719.81
_space_group_IT_number 2
_symmetry_cell_setting triclinic
_symmetry_space_group_name_Hall '-P 1'
_symmetry_space_group_name_H-M 'P -1'
_cell_angle_alpha 83.219(3)
_cell_angle_beta 67.760(2)
_cell_angle_gamma 79.903(3)
_cell_formula_units_Z 2
_cell_length_a 12.2209(11)
_cell_length_b 12.4617(11)
_cell_length_c 15.4714(15)
_cell_measurement_temperature 118(2)
_cell_volume 2143.7(3)
_diffrn_ambient_temperature 118(2)
_exptl_crystal_density_diffrn 1.115
_cod_depositor_comments
;
The following automatic conversions were performed:
'_symmetry_cell_setting' value 'Triclinic' changed to 'triclinic'
according to '/home/saulius/struct/CIF-dictionaries/cif_core.dic'
dictionary named 'cif_core.dic' version 2.4.1 from 2010-06-29.

Automatic conversion script
Id: cif_fix_enum 1527 2010-12-29 10:47:43Z saulius 
;
_cod_original_formula_sum 'C42 H67 N O1.50 P2 Ti'
_cod_database_code 4060352

loop_
_symmetry_equiv_pos_as_xyz
'x, y, z'
'-x, -y, -z'

loop_
_atom_site_label
_atom_site_type_symbol
_atom_site_fract_x
_atom_site_fract_y
_atom_site_fract_z
_atom_site_U_iso_or_equiv
_atom_site_adp_type
_atom_site_occupancy
_atom_site_symmetry_multiplicity
_atom_site_calc_flag
_atom_site_refinement_flags
_atom_site_disorder_assembly
_atom_site_disorder_group
Ti1 Ti 0.16541(5) 0.27143(4) 0.16967(3) 0.01750(14) Uani 1 1 d . . .
P2 P 0.19599(7) 0.44986(6) 0.23422(5) 0.02053(19) Uani 1 1 d . . .
C3 C 0.0378(3) 0.4997(2) 0.28045(18) 0.0195(7) Uani 1 1 d . . .
C4 C -0.0136(3) 0.6092(2) 0.2942(2) 0.0231(7) Uani 1 1 d . . .
C5 C -0.1350(3) 0.6412(2) 0.33274(19) 0.0228(7) Uani 1 1 d . . .
C6 C -0.1878(4) 0.7596(3) 0.3449(3) 0.0350(9) Uani 1 1 d . . .
C7 C -0.2078(3) 0.5599(2) 0.3575(2) 0.0232(7) Uani 1 1 d . . .
C8 C -0.1609(3) 0.4515(2) 0.3438(2) 0.0209(7) Uani 1 1 d . . .
C9 C -0.0383(3) 0.4189(2) 0.30474(18) 0.0183(6) Uani 1 1 d . . .
N10 N 0.0140(2) 0.30895(17) 0.28656(15) 0.0172(5) Uani 1 1 d . . .
C11 C -0.0420(2) 0.2276(2) 0.35073(19) 0.0178(6) Uani 1 1 d . . .
C12 C -0.0962(3) 0.2401(2) 0.4477(2) 0.0230(7) Uani 1 1 d . . .
C13 C -0.1435(3) 0.1555(2) 0.5093(2) 0.0232(7) Uani 1 1 d . . .
C14 C -0.1405(3) 0.0541(2) 0.4786(2) 0.0222(7) Uani 1 1 d . . .
C15 C -0.1891(4) -0.0380(3) 0.5469(2) 0.0307(8) Uani 1 1 d . . .
C16 C -0.0886(3) 0.0417(2) 0.3829(2) 0.0231(7) Uani 1 1 d . . .
C17 C -0.0397(2) 0.1255(2) 0.31859(18) 0.0176(6) Uani 1 1 d . . .
P18 P 0.03039(7) 0.11497(6) 0.19262(5) 0.01897(18) Uani 1 1 d . . .
C19 C 0.2362(3) 0.4342(2) 0.3407(2) 0.0253(7) Uani 1 1 d . . .
C20 C 0.1968(4) 0.5352(3) 0.3972(3) 0.0423(10) Uani 1 1 d . . .
C21 C 0.1875(4) 0.3366(3) 0.4029(2) 0.0320(8) Uani 1 1 d . . .
C22 C 0.2695(3) 0.5684(2) 0.1688(2) 0.0264(7) Uani 1 1 d . . .
C23 C 0.4038(3) 0.5411(3) 0.1372(3) 0.0396(9) Uani 1 1 d . . .
C24 C 0.2318(4) 0.6129(3) 0.0867(2) 0.0320(8) Uani 1 1 d . . .
C25 C -0.0979(3) 0.1455(2) 0.1525(2) 0.0239(7) Uani 1 1 d . . .
C26 C -0.1579(3) 0.2633(3) 0.1715(3) 0.0312(8) Uani 1 1 d . . .
C27 C -0.1897(4) 0.0668(3) 0.1915(3) 0.0398(9) Uani 1 1 d . . .
C28 C 0.0779(3) -0.0334(2) 0.1744(2) 0.0218(7) Uani 1 1 d . . .
C29 C 0.1287(4) -0.0518(3) 0.0703(2) 0.0316(8) Uani 1 1 d . . .
C30 C 0.1643(3) -0.0872(3) 0.2211(2) 0.0288(8) Uani 1 1 d . . .
C31 C 0.1961(3) 0.3536(3) 0.0366(2) 0.0255(7) Uani 1 1 d . . .
C32 C 0.2057(3) 0.3251(3) -0.0606(2) 0.0293(8) Uani 1 1 d . . .
C33 C 0.2564(6) 0.4151(4) -0.1339(3) 0.0601(13) Uani 1 1 d . . .
C34 C 0.2898(6) 0.2199(4) -0.0883(3) 0.0662(17) Uani 1 1 d . . .
C35 C 0.0854(5) 0.3144(7) -0.0597(3) 0.0759(18) Uani 1 1 d . . .
C36 C 0.3135(3) 0.1476(3) 0.1635(2) 0.0239(7) Uani 1 1 d . . .
C37 C 0.4446(3) 0.1449(2) 0.1461(2) 0.0276(7) Uani 1 1 d . . .
C38 C 0.4602(4) 0.2077(4) 0.2185(3) 0.0457(11) Uani 1 1 d . . .
C39 C 0.5070(4) 0.1970(4) 0.0499(3) 0.0511(11) Uani 1 1 d . . .
C40 C 0.5059(4) 0.0275(3) 0.1506(4) 0.0476(11) Uani 1 1 d . . .
C41 C -0.5278(10) 0.6157(10) 0.6054(11) 0.131(8) Uani 0.558(4) 1 d P A 1
H112 H -0.5808 0.5601 0.6332 0.196 Uiso 0.558(4) 1 calc PR A 1
H113 H -0.5400 0.6673 0.6524 0.196 Uiso 0.558(4) 1 calc PR A 1
H41C H -0.4446 0.5806 0.5833 0.196 Uiso 0.558(4) 1 calc PR A 1
C42 C -0.5568(10) 0.6783(12) 0.5212(9) 0.109(6) Uani 0.558(4) 1 d P A 1
H114 H -0.5914 0.6258 0.4992 0.131 Uiso 0.558(4) 1 calc PR A 1
H115 H -0.6238 0.7361 0.5499 0.131 Uiso 0.558(4) 1 calc PR A 1
O43 O -0.4957(9) 0.7208(10) 0.4525(8) 0.164(4) Uani 0.558(4) 1 d P A 1
C44 C -0.5266(9) 0.7923(11) 0.3893(10) 0.138(6) Uani 0.558(4) 1 d P A 1
H117 H -0.4604 0.8341 0.3523 0.166 Uiso 0.558(4) 1 calc PR A 1
H116 H -0.5983 0.8442 0.4213 0.166 Uiso 0.558(4) 1 calc PR A 1
C45 C -0.5506(7) 0.7274(8) 0.3305(6) 0.092(3) Uani 0.558(4) 1 d P A 1
H120 H -0.4786 0.6768 0.2992 0.137 Uiso 0.558(4) 1 calc PR A 1
H118 H -0.5742 0.7749 0.2835 0.137 Uiso 0.558(4) 1 calc PR A 1
H119 H -0.6154 0.6859 0.3684 0.137 Uiso 0.558(4) 1 calc PR A 1
C46 C -0.5395(11) 0.6906(15) 0.5844(6) 0.309(11) Uani 0.981(9) 1 d P B 2
C47 C -0.4996(5) 0.8183(7) 0.5126(5) 0.124(3) Uani 0.981(9) 1 d P B 2
C48 C -0.5385(6) 0.9751(8) 0.5475(7) 0.231(6) Uani 0.981(9) 1 d P . 2
H49 H 0.039(2) 0.663(2) 0.274(2) 0.033(9) Uiso 1 1 d . . .
H50 H -0.187(3) 0.798(3) 0.290(3) 0.085(15) Uiso 1 1 d . . .
H51 H -0.132(3) 0.800(3) 0.359(3) 0.074(14) Uiso 1 1 d . . .
H52 H -0.263(3) 0.769(3) 0.394(2) 0.057(12) Uiso 1 1 d . . .
H53 H -0.290(2) 0.5764(19) 0.3833(17) 0.013(8) Uiso 1 1 d . . .
H54 H -0.212(2) 0.4023(19) 0.3604(16) 0.002(6) Uiso 1 1 d . . .
H55 H -0.102(2) 0.305(2) 0.4737(18) 0.017(8) Uiso 1 1 d . . .
H56 H -0.178(2) 0.166(2) 0.5750(18) 0.016(7) Uiso 1 1 d . . .
H57 H -0.258(3) -0.015(3) 0.599(3) 0.064(12) Uiso 1 1 d . . .
H58 H -0.129(3) -0.082(3) 0.566(2) 0.059(13) Uiso 1 1 d . . .
H59 H -0.216(3) -0.089(3) 0.521(2) 0.062(12) Uiso 1 1 d . . .
H60 H -0.086(2) -0.020(2) 0.3604(18) 0.019(8) Uiso 1 1 d . . .
H61 H 0.246(2) 0.624(2) 0.2082(19) 0.020(8) Uiso 1 1 d . . .
H62 H 0.438(3) 0.519(3) 0.184(2) 0.048(11) Uiso 1 1 d . . .
H63 H 0.443(3) 0.605(3) 0.101(2) 0.049(10) Uiso 1 1 d . . .
H64 H 0.434(3) 0.483(3) 0.091(3) 0.067(13) Uiso 1 1 d . . .
H65 H 0.269(3) 0.558(3) 0.036(2) 0.046(10) Uiso 1 1 d . . .
H66 H 0.263(2) 0.681(2) 0.0622(19) 0.027(8) Uiso 1 1 d . . .
H67 H 0.145(3) 0.629(2) 0.105(2) 0.039(10) Uiso 1 1 d . . .
H68 H 0.322(2) 0.4226(19) 0.3138(17) 0.011(7) Uiso 1 1 d . . .
H69 H 0.225(3) 0.597(3) 0.366(2) 0.038(10) Uiso 1 1 d . . .
H70 H 0.230(3) 0.521(2) 0.450(2) 0.042(10) Uiso 1 1 d . . .
H71 H 0.100(3) 0.555(3) 0.423(3) 0.075(14) Uiso 1 1 d . . .
H72 H 0.223(2) 0.323(2) 0.452(2) 0.029(8) Uiso 1 1 d . . .
H73 H 0.212(3) 0.274(3) 0.370(2) 0.048(11) Uiso 1 1 d . . .
H74 H 0.098(3) 0.351(2) 0.434(2) 0.041(10) Uiso 1 1 d . . .
H75 H -0.064(2) 0.144(2) 0.088(2) 0.033(9) Uiso 1 1 d . . .
H76 H -0.102(3) 0.316(2) 0.142(2) 0.038(10) Uiso 1 1 d . . .
H77 H -0.222(3) 0.281(2) 0.145(2) 0.040(10) Uiso 1 1 d . . .
H78 H -0.206(2) 0.271(2) 0.240(2) 0.028(8) Uiso 1 1 d . . .
H79 H -0.232(3) 0.071(3) 0.261(3) 0.053(11) Uiso 1 1 d . . .
H80 H -0.160(3) -0.007(3) 0.174(2) 0.047(11) Uiso 1 1 d . . .
H81 H -0.255(3) 0.087(2) 0.1687(19) 0.024(8) Uiso 1 1 d . . .
H82 H 0.003(2) -0.060(2) 0.2009(18) 0.017(8) Uiso 1 1 d . . .
H83 H 0.073(3) -0.019(2) 0.037(2) 0.046(10) Uiso 1 1 d . . .
H84 H 0.147(2) -0.131(2) 0.0595(18) 0.025(8) Uiso 1 1 d . . .
H85 H 0.205(3) -0.024(2) 0.039(2) 0.043(11) Uiso 1 1 d . . .
H86 H 0.179(3) -0.162(3) 0.212(2) 0.043(10) Uiso 1 1 d . . .
H87 H 0.250(3) -0.068(2) 0.191(2) 0.040(10) Uiso 1 1 d . . .
H88 H 0.131(3) -0.075(2) 0.287(2) 0.039(10) Uiso 1 1 d . . .
H89 H 0.136(3) 0.414(2) 0.053(2) 0.036(10) Uiso 1 1 d . . .
H90 H 0.271(3) 0.372(2) 0.030(2) 0.034(10) Uiso 1 1 d . . .
H91 H 0.195(4) 0.476(3) -0.113(3) 0.093(18) Uiso 1 1 d . . .
H92 H 0.267(3) 0.399(2) -0.203(2) 0.052(10) Uiso 1 1 d . . .
H93 H 0.338(4) 0.423(4) -0.138(3) 0.12(2) Uiso 1 1 d . . .
H94 H 0.238(4) 0.173(4) -0.051(3) 0.10(2) Uiso 1 1 d . . .
H95 H 0.373(4) 0.230(4) -0.095(3) 0.092(19) Uiso 1 1 d . . .
H96 H 0.292(3) 0.197(3) -0.147(3) 0.079(14) Uiso 1 1 d . . .
H97 H 0.035(5) 0.377(5) -0.038(4) 0.17(3) Uiso 1 1 d . . .
H98 H 0.049(4) 0.255(4) -0.022(3) 0.10(2) Uiso 1 1 d . . .
H99 H 0.087(3) 0.297(3) -0.121(3) 0.065(12) Uiso 1 1 d . . .
H100 H 0.271(3) 0.123(2) 0.222(2) 0.033(9) Uiso 1 1 d . . .
H101 H 0.311(2) 0.107(2) 0.122(2) 0.030(9) Uiso 1 1 d . . .
H102 H 0.419(3) 0.181(3) 0.285(3) 0.077(15) Uiso 1 1 d . . .
H103 H 0.423(3) 0.285(3) 0.218(2) 0.052(11) Uiso 1 1 d . . .
H104 H 0.547(3) 0.209(2) 0.208(2) 0.042(10) Uiso 1 1 d . . .
H105 H 0.466(3) 0.277(3) 0.045(2) 0.056(12) Uiso 1 1 d . . .
H106 H 0.503(3) 0.160(3) -0.003(3) 0.069(14) Uiso 1 1 d . . .
H107 H 0.595(3) 0.191(3) 0.035(3) 0.068(13) Uiso 1 1 d . . .
H108 H 0.594(3) 0.024(2) 0.134(2) 0.042(10) Uiso 1 1 d . . .
H109 H 0.496(3) -0.021(3) 0.102(2) 0.056(11) Uiso 1 1 d . . .
H110 H 0.474(4) -0.003(3) 0.210(3) 0.082(17) Uiso 1 1 d . . .

loop_
_atom_site_aniso_label
_atom_site_aniso_U_11
_atom_site_aniso_U_22
_atom_site_aniso_U_33
_atom_site_aniso_U_23
_atom_site_aniso_U_13
_atom_site_aniso_U_12
Ti1 0.0230(3) 0.0152(3) 0.0137(3) -0.0006(2) -0.0058(2) -0.0033(2)
P2 0.0278(5) 0.0166(4) 0.0174(4) -0.0002(3) -0.0071(3) -0.0070(3)
C3 0.0290(18) 0.0165(16) 0.0128(14) -0.0007(11) -0.0071(13) -0.0036(13)
C4 0.033(2) 0.0152(17) 0.0212(16) 0.0016(12) -0.0094(14) -0.0068(15)
C5 0.032(2) 0.0184(17) 0.0159(15) 0.0007(12) -0.0092(14) 0.0004(14)
C6 0.044(3) 0.0191(19) 0.031(2) -0.0029(15) -0.0038(19) 0.0025(17)
C7 0.0216(19) 0.0258(19) 0.0180(15) -0.0042(13) -0.0044(14) 0.0025(15)
C8 0.0277(19) 0.0161(17) 0.0188(15) 0.0022(12) -0.0082(14) -0.0054(14)
C9 0.0268(18) 0.0154(16) 0.0130(14) -0.0012(11) -0.0071(13) -0.0039(13)
N10 0.0257(14) 0.0098(12) 0.0170(12) 0.0015(9) -0.0093(11) -0.0032(10)
C11 0.0198(16) 0.0145(16) 0.0190(15) -0.0006(11) -0.0075(13) -0.0017(12)
C12 0.0309(19) 0.0157(17) 0.0207(16) -0.0054(13) -0.0060(14) -0.0035(14)
C13 0.0290(19) 0.0243(18) 0.0129(15) 0.0002(12) -0.0047(13) -0.0030(14)
C14 0.0260(18) 0.0182(17) 0.0212(15) 0.0049(12) -0.0083(14) -0.0047(13)
C15 0.037(2) 0.023(2) 0.0290(19) 0.0041(15) -0.0067(18) -0.0110(17)
C16 0.0299(19) 0.0148(17) 0.0265(17) -0.0020(13) -0.0106(14) -0.0070(14)
C17 0.0206(17) 0.0167(16) 0.0153(14) 0.0000(11) -0.0073(12) -0.0015(12)
P18 0.0251(5) 0.0154(4) 0.0178(4) -0.0017(3) -0.0092(3) -0.0029(3)
C19 0.033(2) 0.0241(18) 0.0224(16) -0.0014(13) -0.0126(15) -0.0083(15)
C20 0.071(3) 0.032(2) 0.036(2) -0.0102(18) -0.032(2) -0.003(2)
C21 0.044(2) 0.034(2) 0.0229(18) 0.0045(15) -0.0157(17) -0.0143(18)
C22 0.034(2) 0.0159(17) 0.0281(18) 0.0014(13) -0.0076(15) -0.0106(14)
C23 0.036(2) 0.037(2) 0.044(2) 0.0143(19) -0.0113(19) -0.0179(19)
C24 0.041(2) 0.022(2) 0.0309(19) 0.0097(15) -0.0119(18) -0.0093(17)
C25 0.0262(19) 0.0246(18) 0.0247(17) -0.0031(13) -0.0143(15) -0.0009(14)
C26 0.030(2) 0.031(2) 0.034(2) -0.0034(16) -0.0167(18) 0.0025(17)
C27 0.035(2) 0.039(3) 0.056(3) -0.001(2) -0.027(2) -0.0092(19)
C28 0.0230(18) 0.0179(17) 0.0241(16) -0.0048(12) -0.0076(14) -0.0018(14)
C29 0.043(2) 0.025(2) 0.0285(19) -0.0111(15) -0.0165(18) 0.0068(18)
C30 0.035(2) 0.0186(19) 0.033(2) -0.0018(15) -0.0159(17) 0.0026(16)
C31 0.030(2) 0.0221(19) 0.0215(16) -0.0015(13) -0.0077(15) -0.0011(16)
C32 0.039(2) 0.031(2) 0.0186(16) -0.0007(13) -0.0119(15) -0.0032(16)
C33 0.098(4) 0.063(3) 0.024(2) 0.015(2) -0.027(3) -0.025(3)
C34 0.108(5) 0.055(3) 0.033(3) -0.021(2) -0.033(3) 0.022(3)
C35 0.059(3) 0.149(6) 0.033(3) -0.016(3) -0.018(2) -0.042(4)
C36 0.031(2) 0.0207(18) 0.0217(17) -0.0010(14) -0.0110(15) -0.0036(14)
C37 0.0270(19) 0.0249(19) 0.0333(18) -0.0058(14) -0.0114(15) -0.0060(14)
C38 0.035(3) 0.046(3) 0.064(3) -0.028(2) -0.024(2) 0.004(2)
C39 0.030(3) 0.066(3) 0.047(3) 0.001(2) -0.002(2) -0.011(2)
C40 0.036(3) 0.031(2) 0.086(4) -0.014(2) -0.034(3) 0.0036(19)
C41 0.037(7) 0.122(10) 0.25(2) -0.136(13) -0.052(9) 0.038(7)
C42 0.063(7) 0.189(13) 0.091(9) 0.084(10) -0.039(7) -0.094(8)
O43 0.149(9) 0.205(11) 0.142(9) -0.106(8) -0.070(8) 0.066(8)
C44 0.064(8) 0.191(15) 0.179(14) -0.015(11) -0.087(9) 0.038(8)
C45 0.058(6) 0.122(9) 0.082(7) -0.027(6) -0.008(5) -0.008(6)
C46 0.197(11) 0.75(3) 0.052(5) 0.054(11) -0.025(6) -0.346(17)
C47 0.066(4) 0.178(7) 0.122(6) -0.027(5) -0.021(4) -0.021(4)
C48 0.075(6) 0.273(11) 0.272(12) 0.179(9) -0.040(6) -0.022(6)

loop_
_geom_bond_atom_site_label_1
_geom_bond_atom_site_label_2
_geom_bond_distance
_geom_bond_site_symmetry_2
_geom_bond_publ_flag
Ti1 N10 2.068(2) . ?
Ti1 C31 2.117(3) . ?
Ti1 C36 2.142(3) . ?
Ti1 P18 2.6779(9) . ?
Ti1 P2 2.6795(9) . ?
P2 C3 1.809(3) . ?
P2 C22 1.854(3) . ?
P2 C19 1.869(3) . ?
C3 C4 1.403(4) . ?
C3 C9 1.412(4) . ?
C4 C5 1.377(4) . ?
C4 H49 0.95(3) . ?
C5 C7 1.389(4) . ?
C5 C6 1.506(4) . ?
C6 H50 0.92(4) . ?
C6 H51 1.01(4) . ?
C6 H52 0.95(3) . ?
C7 C8 1.379(4) . ?
C7 H53 0.92(2) . ?
C8 C9 1.391(4) . ?
C8 H54 0.90(2) . ?
C9 N10 1.418(3) . ?
N10 C11 1.405(3) . ?
C11 C12 1.407(4) . ?
C11 C17 1.412(4) . ?
C12 C13 1.384(4) . ?
C12 H55 0.92(2) . ?
C13 C14 1.391(4) . ?
C13 H56 0.96(2) . ?
C14 C16 1.389(4) . ?
C14 C15 1.504(4) . ?
C15 H57 0.95(4) . ?
C15 H58 0.95(4) . ?
C15 H59 0.95(4) . ?
C16 C17 1.400(4) . ?
C16 H60 0.88(3) . ?
C17 P18 1.818(3) . ?
P18 C28 1.860(3) . ?
P18 C25 1.860(3) . ?
C19 C21 1.517(4) . ?
C19 C20 1.520(4) . ?
C19 H68 0.97(2) . ?
C20 H69 0.91(3) . ?
C20 H70 1.02(3) . ?
C20 H71 1.09(4) . ?
C21 H72 1.00(3) . ?
C21 H73 0.93(3) . ?
C21 H74 1.00(3) . ?
C22 C23 1.511(5) . ?
C22 C24 1.523(5) . ?
C22 H61 0.91(3) . ?
C23 H62 0.96(3) . ?
C23 H63 1.00(3) . ?
C23 H64 1.01(4) . ?
C24 H65 1.02(3) . ?
C24 H66 0.97(3) . ?
C24 H67 0.98(3) . ?
C25 C27 1.521(5) . ?
C25 C26 1.531(4) . ?
C25 H75 0.93(3) . ?
C26 H76 0.98(3) . ?
C26 H77 1.00(3) . ?
C26 H78 1.01(3) . ?
C27 H79 1.00(3) . ?
C27 H80 0.96(3) . ?
C27 H81 0.97(3) . ?
C28 C30 1.518(4) . ?
C28 C29 1.520(4) . ?
C28 H82 0.95(3) . ?
C29 H83 1.01(3) . ?
C29 H84 0.99(3) . ?
C29 H85 0.98(3) . ?
C30 H86 0.93(3) . ?
C30 H87 1.03(3) . ?
C30 H88 0.96(3) . ?
C31 C32 1.543(4) . ?
C31 H89 0.94(3) . ?
C31 H90 0.95(3) . ?
C32 C35 1.493(5) . ?
C32 C34 1.512(5) . ?
C32 C33 1.530(5) . ?
C33 H91 0.96(4) . ?
C33 H92 1.06(3) . ?
C33 H93 0.99(5) . ?
C34 H94 0.92(4) . ?
C34 H95 1.01(4) . ?
C34 H96 0.98(4) . ?
C35 H97 0.91(6) . ?
C35 H98 0.95(5) . ?
C35 H99 0.99(4) . ?
C36 C37 1.516(4) . ?
C36 H100 0.91(3) . ?
C36 H101 0.87(3) . ?
C37 C39 1.518(5) . ?
C37 C38 1.525(4) . ?
C37 C40 1.529(5) . ?
C38 H102 1.01(4) . ?
C38 H103 0.99(3) . ?
C38 H104 1.01(3) . ?
C39 H105 1.04(3) . ?
C39 H106 1.01(4) . ?
C39 H107 1.00(4) . ?
C40 H108 1.00(3) . ?
C40 H109 1.07(3) . ?
C40 H110 0.92(4) . ?
C41 C42 1.563(19) . ?
C41 H112 0.9800 . ?
C41 H113 0.9800 . ?
C41 H41C 0.9800 . ?
C42 O43 1.171(12) . ?
C42 H114 0.9900 . ?
C42 H115 0.9900 . ?
O43 C44 1.359(13) . ?
C44 C45 1.423(13) . ?
C44 H117 0.9900 . ?
C44 H116 0.9900 . ?
C45 H120 0.9800 . ?
C45 H118 0.9800 . ?
C45 H119 0.9800 . ?
C46 C47 1.856(16) . ?
C47 C48 2.016(13) . ?
C48 C48 1.541(13) 2_476 ?
